data_4318585
loop_
_publ_author_name
'Hyungphil Chun'
'Eckhard Bill'
'Eberhard Bothe'
'Thomas Weyherm\"uller'
'Karl Wieghardt'

_publ_contact_author_address
;     Max-Planck-Institute of Radiation Chemistry
        Stiftstrasse 34-36
        D-45470 Muelheim an der Ruhr
        Germany
;
_publ_contact_author_email wieghardt@mpi-muelheim.mpg.de
_publ_contact_author_fax 49-208-306-3952
_publ_contact_author_name 'Dr. Karl Wieghardt'
_publ_contact_author_phone 49-208-306-3609
_publ_section_title
;
 Octahedral (cis-Cyclam)iron(III) Complexes with
 O,N-Coordinatedo-Iminosemiquinonate(1-) \p Radicals and
 o-Imidophenolate(2-) Anions
;
_journal_name_full 'Inorganic Chemistry'
_journal_page_first 5091
_journal_page_last 5099
_journal_paper_doi 10.1021/ic020329g
_journal_volume 41
_journal_year 2002
_chemical_formula_structural '[C16 H29 Fe N5 O]2+, 2 (P F6)-'
_chemical_formula_sum 'C16 H29 F12 Fe N5 O P2'
_chemical_formula_weight 653.23
_chemical_name_systematic
;
   ?
;
_space_group_IT_number 14
_symmetry_cell_setting monoclinic
_symmetry_space_group_name_Hall '-P 2yn'
_symmetry_space_group_name_H-M 'P 1 21/n 1'
_atom_sites_solution_hydrogens geom
_atom_sites_solution_primary direct
_atom_sites_solution_secondary difmap
_audit_creation_method SHELXL
_cell_angle_alpha 90.00
_cell_angle_beta 103.900(10)
_cell_angle_gamma 90.00
_cell_formula_units_Z 4
_cell_length_a 9.1945(6)
_cell_length_b 15.8491(9)
_cell_length_c 17.3321(12)
_cell_measurement_reflns_used 18339
_cell_measurement_temperature 100(2)
_cell_volume 2451.8(3)
_computing_cell_refinement 'DENZO, Nonius Collect Software'
_computing_data_collection 'DENZO, Nonius Collect Software'
_computing_data_reduction 'DENZO, Nonius Collect Software'
_computing_structure_refinement 'SHELXL-93 (Sheldrick, 1993)'
_computing_structure_solution 'SHELXS-86 (Sheldrick, 1990)'
_diffrn_ambient_temperature 100(2)
_diffrn_measurement_device 'Nonius Kappa-CCD, rotating anode'
_diffrn_measurement_method '287 images at 1 deg. in \w and 30 sec.'
_diffrn_radiation_monochromator graphite
_diffrn_radiation_source 'fine-focus sealed tube'
_diffrn_radiation_type MoK\a
_diffrn_radiation_wavelength 0.71073
_diffrn_reflns_av_R_equivalents 0.0549
_diffrn_reflns_av_sigmaI/netI 0.0812
_diffrn_reflns_limit_h_max 14
_diffrn_reflns_limit_h_min -13
_diffrn_reflns_limit_k_max 24
_diffrn_reflns_limit_k_min -18
_diffrn_reflns_limit_l_max 26
_diffrn_reflns_limit_l_min -22
_diffrn_reflns_number 18339
_diffrn_reflns_theta_max 31.00
_diffrn_reflns_theta_min 1.77
_exptl_absorpt_coefficient_mu 0.858
_exptl_absorpt_correction_T_max 0.9166
_exptl_absorpt_correction_T_min 0.8709
_exptl_absorpt_correction_type 'Gaussian, Face Indexed'
_exptl_crystal_colour 'dark blue'
_exptl_crystal_density_diffrn 1.770
_exptl_crystal_description 'opaque parallelepiped'
_exptl_crystal_F_000 1328
_exptl_crystal_size_max 0.16
_exptl_crystal_size_mid 0.12
_exptl_crystal_size_min 0.12
_refine_diff_density_max 0.718
_refine_diff_density_min -0.472
_refine_diff_density_rms 0.097
_refine_ls_extinction_method none
_refine_ls_goodness_of_fit_all 1.033
_refine_ls_goodness_of_fit_obs 1.125
_refine_ls_matrix_type full
_refine_ls_number_parameters 337
_refine_ls_number_reflns 7732
_refine_ls_number_restraints 0
_refine_ls_restrained_S_all 1.103
_refine_ls_restrained_S_obs 1.125
_refine_ls_R_factor_all 0.0933
_refine_ls_R_factor_obs 0.0515
_refine_ls_shift/esd_max -0.001
_refine_ls_shift/esd_mean 0.000
_refine_ls_structure_factor_coef Fsqd
_refine_ls_weighting_details 'w=1/[\s^2^(Fo^2^)+(0.0500P)^2^+1.0350P] where P=(Fo^2^+2Fc^2^)/3'
_refine_ls_weighting_scheme calc
_refine_ls_wR_factor_all 0.1363
_refine_ls_wR_factor_obs 0.1124
_reflns_number_observed 5179
_reflns_number_total 7783
_reflns_observed_criterion >2sigma(I)
_cod_data_source_file ic020329g_1.cif
_cod_data_source_block compound1
_cod_depositor_comments
;
The following automatic conversions were performed:

'_symmetry_cell_setting' value 'Monoclinic' changed to 'monoclinic'
according to the built-in table from CIF Core dictionary named
'cif_core.dic' version 2.4.1 from 2010-06-29.

Automatic conversion script
Id: cif_fix_values 1646 2011-03-28 12:23:43Z adriana 

The following automatic conversions were performed:

'_refine_ls_weighting_scheme' value 'calc
w=1/[\s^2^(Fo^2^)+(0.0500P)^2^+1.0350P] where P=(Fo^2^+2Fc^2^)/3' was
changed to 'calc'. New tag '_refine_ls_weighting_details' was
created. The value of the new tag was set to
'w=1/[\s^2^(Fo^2^)+(0.0500P)^2^+1.0350P] where P=(Fo^2^+2Fc^2^)/3'.

Automatic conversion script
Id: cif_fix_values 3143 2015-03-26 13:38:13Z robertas 
;
_cod_database_code 4318585

loop_
_symmetry_equiv_pos_as_xyz
'x, y, z'
'-x+1/2, y+1/2, -z+1/2'
'-x, -y, -z'
'x-1/2, -y-1/2, z-1/2'

loop_
_atom_site_aniso_label
_atom_site_aniso_U_11
_atom_site_aniso_U_22
_atom_site_aniso_U_33
_atom_site_aniso_U_23
_atom_site_aniso_U_13
_atom_site_aniso_U_12
Fe1 0.01421(15) 0.0128(2) 0.0184(2) 0.00029(14) 0.00182(12) -0.00020(13)
N1 0.0178(9) 0.0169(10) 0.0187(10) 0.0017(9) 0.0009(8) -0.0003(8)
N4 0.0163(9) 0.0180(11) 0.0189(11) 0.0017(9) 0.0020(8) 0.0018(8)
N8 0.0173(9) 0.0150(11) 0.0206(11) 0.0022(9) 0.0004(8) -0.0013(8)
N11 0.0199(9) 0.0180(11) 0.0237(11) 0.0003(9) 0.0061(8) -0.0035(8)
C2 0.0243(11) 0.0140(12) 0.0217(13) 0.0041(10) 0.0015(10) -0.0028(10)
C3 0.0168(10) 0.0192(13) 0.0239(13) 0.0021(11) 0.0020(9) -0.0048(10)
C5 0.0241(12) 0.0265(15) 0.0264(14) -0.0004(12) 0.0105(11) 0.0024(11)
C6 0.0216(12) 0.0251(15) 0.033(2) 0.0025(12) 0.0087(11) 0.0070(11)
C7 0.0214(11) 0.0193(14) 0.034(2) 0.0002(12) 0.0051(11) 0.0049(10)
C9 0.0251(12) 0.0186(13) 0.0285(15) 0.0108(11) 0.0008(11) -0.0010(10)
C10 0.0283(13) 0.0257(15) 0.0224(14) 0.0064(11) 0.0043(11) -0.0062(11)
C12 0.0263(12) 0.027(2) 0.0298(15) -0.0020(12) 0.0142(11) -0.0033(11)
C13 0.0313(13) 0.029(2) 0.029(2) -0.0054(13) 0.0134(12) -0.0015(12)
C14 0.0261(12) 0.0181(13) 0.0283(15) -0.0057(11) 0.0072(11) 0.0026(11)
O21 0.0195(8) 0.0159(9) 0.0227(9) -0.0018(7) 0.0017(7) 0.0000(7)
N22 0.0183(9) 0.0147(11) 0.0225(11) -0.0019(9) 0.0032(8) 0.0038(8)
C21 0.0212(11) 0.0178(13) 0.0201(13) -0.0004(10) 0.0025(10) -0.0005(10)
C22 0.0184(10) 0.0181(13) 0.0201(13) -0.0006(10) 0.0038(9) -0.0029(9)
C23 0.0178(11) 0.0257(15) 0.0253(14) -0.0006(11) 0.0025(10) 0.0007(10)
C24 0.0241(12) 0.033(2) 0.0247(14) -0.0015(13) -0.0053(11) -0.0062(12)
C25 0.0369(15) 0.026(2) 0.028(2) -0.0081(13) -0.0023(12) -0.0074(13)
C26 0.0337(14) 0.0213(14) 0.028(2) -0.0057(12) 0.0006(12) -0.0019(12)
P1 0.0243(3) 0.0223(4) 0.0165(3) -0.0002(3) 0.0012(3) -0.0012(3)
F31 0.0687(12) 0.0264(10) 0.0305(10) -0.0033(8) 0.0001(9) 0.0038(9)
F32 0.0563(11) 0.0324(11) 0.0337(10) -0.0098(8) -0.0010(9) 0.0097(9)
F33 0.0403(9) 0.0379(10) 0.0207(8) 0.0041(8) 0.0015(7) -0.0106(8)
F34 0.0307(9) 0.094(2) 0.0449(12) -0.0218(12) 0.0162(8) -0.0167(10)
F35 0.099(2) 0.0502(13) 0.0189(9) 0.0038(9) 0.0099(10) -0.0181(12)
F36 0.0250(8) 0.0671(15) 0.0393(11) -0.0123(10) -0.0067(8) 0.0025(9)
P2 0.0159(3) 0.0154(3) 0.0365(4) -0.0002(3) 0.0078(3) 0.0016(2)
F41 0.0264(8) 0.0182(8) 0.0534(12) 0.0072(8) 0.0153(8) 0.0007(6)
F42 0.0276(8) 0.0218(9) 0.0565(12) -0.0014(8) 0.0208(8) 0.0045(7)
F43 0.0284(8) 0.0251(9) 0.0618(13) 0.0163(9) 0.0161(8) 0.0067(7)
F44 0.0358(9) 0.0301(10) 0.081(2) 0.0145(10) 0.0373(10) 0.0131(8)
F45 0.0382(9) 0.0354(11) 0.0528(12) -0.0045(10) -0.0054(9) -0.0120(8)
F46 0.0493(11) 0.0458(12) 0.0399(11) -0.0113(9) 0.0000(9) -0.0071(9)

loop_
_atom_site_label
_atom_site_type_symbol
_atom_site_fract_x
_atom_site_fract_y
_atom_site_fract_z
_atom_site_U_iso_or_equiv
_atom_site_thermal_displace_type
_atom_site_occupancy
_atom_site_calc_flag
_atom_site_refinement_flags
_atom_site_disorder_group
Fe1 Fe 0.85204(3) 0.36078(2) 0.23094(2) 0.01550(9) Uani 1 d . .
N1 N 0.8118(2) 0.24729(13) 0.17572(13) 0.0184(4) Uani 1 d . .
H1 H 0.7288(2) 0.25425(13) 0.13336(13) 0.022 Uiso 1 calc R .
N4 N 0.7249(2) 0.31464(13) 0.30148(13) 0.0181(4) Uani 1 d . .
H4 H 0.7931(2) 0.30086(13) 0.34872(13) 0.022 Uiso 1 calc R .
N8 N 0.6691(2) 0.42222(13) 0.16436(13) 0.0183(4) Uani 1 d . .
H8 H 0.6128(2) 0.38314(13) 0.12959(13) 0.022 Uiso 1 calc R .
N11 N 0.9535(2) 0.40299(14) 0.14715(13) 0.0204(4) Uani 1 d . .
H11 H 1.0149(2) 0.44677(14) 0.17154(13) 0.024 Uiso 1 calc R .
C2 C 0.7667(3) 0.1876(2) 0.2324(2) 0.0207(5) Uani 1 d . .
H2A H 0.8557(3) 0.1698(2) 0.2736(2) 0.025 Uiso 1 calc R .
H2B H 0.7195(3) 0.1368(2) 0.2038(2) 0.025 Uiso 1 calc R .
C3 C 0.6568(3) 0.2327(2) 0.2702(2) 0.0204(5) Uani 1 d . .
H3A H 0.5613(3) 0.2424(2) 0.2304(2) 0.025 Uiso 1 calc R .
H3B H 0.6360(3) 0.1983(2) 0.3140(2) 0.025 Uiso 1 calc R .
C5 C 0.6130(3) 0.3701(2) 0.3262(2) 0.0249(6) Uani 1 d . .
H5A H 0.6662(3) 0.4171(2) 0.3587(2) 0.030 Uiso 1 calc R .
H5B H 0.5604(3) 0.3372(2) 0.3598(2) 0.030 Uiso 1 calc R .
C6 C 0.4986(3) 0.4060(2) 0.2563(2) 0.0264(6) Uani 1 d . .
H6A H 0.4487(3) 0.3590(2) 0.2225(2) 0.032 Uiso 1 calc R .
H6B H 0.4212(3) 0.4366(2) 0.2762(2) 0.032 Uiso 1 calc R .
C7 C 0.5667(3) 0.4652(2) 0.2064(2) 0.0251(6) Uani 1 d . .
H7A H 0.4851(3) 0.4928(2) 0.1666(2) 0.030 Uiso 1 calc R .
H7B H 0.6230(3) 0.5099(2) 0.2411(2) 0.030 Uiso 1 calc R .
C9 C 0.7269(3) 0.4863(2) 0.1155(2) 0.0250(6) Uani 1 d . .
H9A H 0.7721(3) 0.5345(2) 0.1492(2) 0.030 Uiso 1 calc R .
H9B H 0.6440(3) 0.5078(2) 0.0725(2) 0.030 Uiso 1 calc R .
C10 C 0.8431(3) 0.4436(2) 0.0808(2) 0.0258(6) Uani 1 d . .
H10A H 0.7953(3) 0.4007(2) 0.0413(2) 0.031 Uiso 1 calc R .
H10B H 0.8937(3) 0.4856(2) 0.0539(2) 0.031 Uiso 1 calc R .
C12 C 1.0558(3) 0.3444(2) 0.1174(2) 0.0265(6) Uani 1 d . .
H12A H 1.1421(3) 0.3301(2) 0.1618(2) 0.032 Uiso 1 calc R .
H12B H 1.0950(3) 0.3736(2) 0.0761(2) 0.032 Uiso 1 calc R .
C13 C 0.9789(3) 0.2636(2) 0.0828(2) 0.0288(6) Uani 1 d . .
H13A H 0.8895(3) 0.2782(2) 0.0404(2) 0.035 Uiso 1 calc R .
H13B H 1.0480(3) 0.2313(2) 0.0580(2) 0.035 Uiso 1 calc R .
C14 C 0.9310(3) 0.2078(2) 0.1430(2) 0.0240(6) Uani 1 d . .
H14A H 0.8938(3) 0.1535(2) 0.1175(2) 0.029 Uiso 1 calc R .
H14B H 1.0191(3) 0.1957(2) 0.1871(2) 0.029 Uiso 1 calc R .
O21 O 0.8974(2) 0.46194(11) 0.29268(11) 0.0199(4) Uani 1 d . .
N22 N 1.0322(2) 0.32452(14) 0.29703(13) 0.0188(4) Uani 1 d . .
H22 H 1.0677(32) 0.2814(20) 0.2949(18) 0.023 Uiso 1 d . .
C21 C 1.0256(3) 0.4594(2) 0.3445(2) 0.0201(5) Uani 1 d . .
C22 C 1.1060(3) 0.3810(2) 0.3481(2) 0.0190(5) Uani 1 d . .
C23 C 1.2475(3) 0.3708(2) 0.4035(2) 0.0234(6) Uani 1 d . .
H23 H 1.3010(3) 0.3191(2) 0.4068(2) 0.028 Uiso 1 calc R .
C24 C 1.3036(3) 0.4368(2) 0.4513(2) 0.0292(6) Uani 1 d . .
H24 H 1.3984(3) 0.4314(2) 0.4878(2) 0.035 Uiso 1 calc R .
C25 C 1.2231(3) 0.5143(2) 0.4476(2) 0.0322(7) Uani 1 d . .
H25 H 1.2656(3) 0.5590(2) 0.4823(2) 0.039 Uiso 1 calc R .
C26 C 1.0876(3) 0.5262(2) 0.3963(2) 0.0290(6) Uani 1 d . .
H26 H 1.0357(3) 0.5782(2) 0.3952(2) 0.035 Uiso 1 calc R .
P1 P 0.59558(7) 0.72361(5) -0.00471(4) 0.0216(2) Uani 1 d . .
F31 F 0.5772(2) 0.81678(12) 0.02799(11) 0.0439(5) Uani 1 d . .
F32 F 0.6107(2) 0.63039(12) -0.03739(11) 0.0428(5) Uani 1 d . .
F33 F 0.5987(2) 0.68767(11) 0.08154(10) 0.0340(4) Uani 1 d . .
F34 F 0.7714(2) 0.7338(2) 0.01943(12) 0.0553(6) Uani 1 d . .
F35 F 0.5879(3) 0.75912(14) -0.09127(11) 0.0568(6) Uani 1 d . .
F36 F 0.4165(2) 0.71301(14) -0.02807(11) 0.0462(5) Uani 1 d . .
P2 P 1.30354(7) 0.11672(4) 0.32305(5) 0.0224(2) Uani 1 d . .
F41 F 1.3069(2) 0.20446(10) 0.27627(11) 0.0317(4) Uani 1 d . .
F42 F 1.4462(2) 0.08406(10) 0.29387(11) 0.0335(4) Uani 1 d . .
F43 F 1.2988(2) 0.02912(11) 0.36904(12) 0.0376(4) Uani 1 d . .
F44 F 1.1580(2) 0.14853(11) 0.34989(13) 0.0450(5) Uani 1 d . .
F45 F 1.1968(2) 0.07711(12) 0.24445(12) 0.0449(5) Uani 1 d . .
F46 F 1.4100(2) 0.15660(13) 0.39947(12) 0.0468(5) Uani 1 d . .

loop_
_atom_type_symbol
_atom_type_description
_atom_type_scat_dispersion_real
_atom_type_scat_dispersion_imag
_atom_type_scat_source
C C 0.0033 0.0016 'International Tables Vol C Tables 4.2.6.8 and 6.1.1.4'
H H 0.0000 0.0000 'International Tables Vol C Tables 4.2.6.8 and 6.1.1.4'
N N 0.0061 0.0033 'International Tables Vol C Tables 4.2.6.8 and 6.1.1.4'
O O 0.0106 0.0060 'International Tables Vol C Tables 4.2.6.8 and 6.1.1.4'
F F 0.0171 0.0103 'International Tables Vol C Tables 4.2.6.8 and 6.1.1.4'
P P 0.1023 0.0942 'International Tables Vol C Tables 4.2.6.8 and 6.1.1.4'
Fe Fe 0.3463 0.8444 'International Tables Vol C Tables 4.2.6.8 and 6.1.1.4'

loop_
_geom_angle_atom_site_label_1
_geom_angle_atom_site_label_2
_geom_angle_atom_site_label_3
_geom_angle
_geom_angle_site_symmetry_1
_geom_angle_site_symmetry_3
_geom_angle_publ_flag
N22 Fe1 O21 82.69(9) . . ?
N22 Fe1 N11 92.78(9) . . ?
O21 Fe1 N11 92.77(8) . . ?
N22 Fe1 N4 94.27(9) . . ?
O21 Fe1 N4 92.57(8) . . ?
N11 Fe1 N4 171.65(8) . . ?
N22 Fe1 N1 92.91(9) . . ?
O21 Fe1 N1 174.33(8) . . ?
N11 Fe1 N1 91.01(9) . . ?
N4 Fe1 N1 84.16(9) . . ?
N22 Fe1 N8 169.50(9) . . ?
O21 Fe1 N8 87.47(8) . . ?
N11 Fe1 N8 84.01(8) . . ?
N4 Fe1 N8 89.81(8) . . ?
N1 Fe1 N8 97.12(8) . . ?
C14 N1 C2 109.3(2) . . ?
C14 N1 Fe1 119.0(2) . . ?
C2 N1 Fe1 107.4(2) . . ?
C3 N4 C5 111.1(2) . . ?
C3 N4 Fe1 110.5(2) . . ?
C5 N4 Fe1 120.0(2) . . ?
C7 N8 C9 108.6(2) . . ?
C7 N8 Fe1 118.3(2) . . ?
C9 N8 Fe1 106.62(14) . . ?
C10 N11 C12 111.8(2) . . ?
C10 N11 Fe1 110.68(15) . . ?
C12 N11 Fe1 118.6(2) . . ?
N1 C2 C3 107.8(2) . . ?
N4 C3 C2 107.8(2) . . ?
N4 C5 C6 112.7(2) . . ?
C7 C6 C5 112.9(2) . . ?
N8 C7 C6 113.2(2) . . ?
N8 C9 C10 107.7(2) . . ?
N11 C10 C9 107.6(2) . . ?
N11 C12 C13 112.9(2) . . ?
C14 C13 C12 114.0(2) . . ?
N1 C14 C13 112.4(2) . . ?
C21 O21 Fe1 113.5(2) . . ?
C22 N22 Fe1 116.0(2) . . ?
O21 C21 C26 125.1(2) . . ?
O21 C21 C22 115.3(2) . . ?
C26 C21 C22 119.6(2) . . ?
N22 C22 C23 127.6(2) . . ?
N22 C22 C21 112.3(2) . . ?
C23 C22 C21 120.1(2) . . ?
C24 C23 C22 118.3(2) . . ?
C23 C24 C25 121.3(2) . . ?
C26 C25 C24 122.2(3) . . ?
C25 C26 C21 118.5(3) . . ?
F34 P1 F35 91.39(12) . . ?
F34 P1 F33 90.08(10) . . ?
F35 P1 F33 178.53(12) . . ?
F34 P1 F32 91.04(11) . . ?
F35 P1 F32 88.89(11) . . ?
F33 P1 F32 91.05(10) . . ?
F34 P1 F31 90.02(12) . . ?
F35 P1 F31 91.33(11) . . ?
F33 P1 F31 88.70(10) . . ?
F32 P1 F31 178.91(11) . . ?
F34 P1 F36 179.23(11) . . ?
F35 P1 F36 89.36(12) . . ?
F33 P1 F36 89.17(10) . . ?
F32 P1 F36 89.14(11) . . ?
F31 P1 F36 89.80(11) . . ?
F46 P2 F44 91.35(12) . . ?
F46 P2 F42 90.25(10) . . ?
F44 P2 F42 178.39(12) . . ?
F46 P2 F45 179.00(12) . . ?
F44 P2 F45 89.22(11) . . ?
F42 P2 F45 89.17(10) . . ?
F46 P2 F43 90.86(11) . . ?
F44 P2 F43 90.23(9) . . ?
F42 P2 F43 89.95(9) . . ?
F45 P2 F43 89.96(11) . . ?
F46 P2 F41 89.63(11) . . ?
F44 P2 F41 89.59(9) . . ?
F42 P2 F41 90.22(9) . . ?
F45 P2 F41 89.56(10) . . ?
F43 P2 F41 179.48(9) . . ?

loop_
_geom_bond_atom_site_label_1
_geom_bond_atom_site_label_2
_geom_bond_distance
_geom_bond_site_symmetry_2
_geom_bond_publ_flag
Fe1 N22 1.864(2) . ?
Fe1 O21 1.917(2) . ?
Fe1 N11 2.019(2) . ?
Fe1 N4 2.021(2) . ?
Fe1 N1 2.029(2) . ?
Fe1 N8 2.044(2) . ?
N1 C14 1.488(3) . ?
N1 C2 1.492(3) . ?
N4 C3 1.485(3) . ?
N4 C5 1.492(3) . ?
N8 C7 1.487(3) . ?
N8 C9 1.499(3) . ?
N11 C10 1.485(3) . ?
N11 C12 1.499(3) . ?
C2 C3 1.511(4) . ?
C5 C6 1.511(4) . ?
C6 C7 1.511(4) . ?
C9 C10 1.506(4) . ?
C12 C13 1.515(4) . ?
C13 C14 1.512(4) . ?
O21 C21 1.299(3) . ?
N22 C22 1.325(3) . ?
C21 C26 1.417(4) . ?
C21 C22 1.440(4) . ?
C22 C23 1.429(3) . ?
C23 C24 1.358(4) . ?
C24 C25 1.427(4) . ?
C25 C26 1.358(4) . ?
P1 F34 1.578(2) . ?
P1 F35 1.588(2) . ?
P1 F33 1.593(2) . ?
P1 F32 1.600(2) . ?
P1 F31 1.605(2) . ?
P1 F36 1.607(2) . ?
P2 F46 1.578(2) . ?
P2 F44 1.600(2) . ?
P2 F42 1.600(2) . ?
P2 F45 1.603(2) . ?
P2 F43 1.607(2) . ?
P2 F41 1.614(2) . ?
